data_7115978
loop_
_publ_author_name
'Hao Cai'
'Yu Zhou'
'Dong Zhang'
'Jinyi Xu'
'Hong Liu'

_publ_section_title
;
 A Mannich/cyclization cascade process for the asymmetric synthesis of
 spirocyclic thioimidazolidineoxindoles
;
_journal_name_full Chem.Commun.
_journal_page_first 14771
_journal_paper_doi 10.1039/C4cc06000H
_journal_volume 50
_journal_year 2014
_chemical_absolute_configuration RS
_chemical_formula_sum 'C25 H23 Br N3 O4 S2'
_chemical_formula_weight 573.5
_chemical_name_systematic
; 
 ? 
;
_space_group_IT_number 19
_symmetry_space_group_name_Hall 'P 2ac 2ab'
_symmetry_space_group_name_H-M 'P 21 21 21'
_atom_sites_solution_hydrogens geom
_atom_sites_solution_primary direct
_atom_sites_solution_secondary difmap
_audit_creation_method SHELXL-97
_cell_angle_alpha 90.00
_cell_angle_beta 90.00
_cell_angle_gamma 90.00
_cell_formula_units_Z 4
_cell_length_a 8.9006(5)
_cell_length_b 16.8997(9)
_cell_length_c 17.3802(10)
_cell_measurement_temperature 296(2)
_cell_volume 2614.3(3)
_computing_structure_refinement 'SHELXL-97 (Sheldrick, 2008)'
_computing_structure_solution 'SHELXS-97 (Sheldrick, 2008)'
_diffrn_ambient_temperature 296(2)
_diffrn_measured_fraction_theta_full 0.998
_diffrn_measured_fraction_theta_max 0.998
_diffrn_radiation_monochromator graphite
_diffrn_radiation_source 'fine-focus sealed tube'
_diffrn_radiation_type MoK\a
_diffrn_radiation_wavelength 0.71073
_diffrn_reflns_av_R_equivalents 0.0841
_diffrn_reflns_av_sigmaI/netI 0.0700
_diffrn_reflns_limit_h_max 11
_diffrn_reflns_limit_h_min -11
_diffrn_reflns_limit_k_max 22
_diffrn_reflns_limit_k_min -22
_diffrn_reflns_limit_l_max 20
_diffrn_reflns_limit_l_min -22
_diffrn_reflns_number 45041
_diffrn_reflns_theta_full 27.61
_diffrn_reflns_theta_max 27.61
_diffrn_reflns_theta_min 1.68
_exptl_absorpt_coefficient_mu 1.768
_exptl_crystal_density_diffrn 1.457
_exptl_crystal_density_method 'not measured'
_exptl_crystal_F_000 1124
_refine_diff_density_max 0.261
_refine_diff_density_min -0.247
_refine_diff_density_rms 0.044
_refine_ls_abs_structure_details 'Flack H D (1983), Acta Cryst. A39, 876-881'
_refine_ls_abs_structure_Flack 0.008(7)
_refine_ls_extinction_method none
_refine_ls_goodness_of_fit_ref 1.152
_refine_ls_hydrogen_treatment mixed
_refine_ls_matrix_type full
_refine_ls_number_parameters 320
_refine_ls_number_reflns 6063
_refine_ls_number_restraints 0
_refine_ls_restrained_S_all 1.152
_refine_ls_R_factor_all 0.1076
_refine_ls_R_factor_gt 0.0435
_refine_ls_shift/su_max 0.007
_refine_ls_shift/su_mean 0.000
_refine_ls_structure_factor_coef Fsqd
_refine_ls_weighting_details 'calc w=1/[\s^2^(Fo^2^)+(0.0000P)^2^+0.0000P] where P=(Fo^2^+2Fc^2^)/3'
_refine_ls_weighting_scheme calc
_refine_ls_wR_factor_gt 0.0629
_refine_ls_wR_factor_ref 0.0724
_reflns_number_gt 3435
_reflns_number_total 6063
_reflns_threshold_expression >2sigma(I)
_cod_data_source_file c4cc06000h2.cif
_cod_data_source_block 2013390_0m
_cod_original_sg_symbol_H-M P212121
_cod_database_code 7115978

loop_
_symmetry_equiv_pos_as_xyz
'x, y, z'
'x+1/2, -y+1/2, -z'
'-x, y+1/2, -z+1/2'
'-x+1/2, -y, z+1/2'

loop_
_atom_site_label
_atom_site_type_symbol
_atom_site_fract_x
_atom_site_fract_y
_atom_site_fract_z
_atom_site_U_iso_or_equiv
_atom_site_adp_type
_atom_site_occupancy
_atom_site_symmetry_multiplicity
_atom_site_calc_flag
_atom_site_refinement_flags
Br1 Br 0.91031(4) 0.49399(3) 0.19923(3) 0.09369(17) Uani 1 1 d .
S1 S 0.28103(11) 0.57138(5) 0.43285(6) 0.0679(3) Uani 1 1 d .
S2 S 0.28141(12) 0.43733(6) 0.57766(5) 0.0753(3) Uani 1 1 d .
O1 O -0.0109(2) 0.36104(14) 0.39178(13) 0.0663(7) Uani 1 1 d .
O2 O 0.4088(3) 0.59469(15) 0.47606(17) 0.1018(9) Uani 1 1 d .
O3 O 0.2645(3) 0.59645(12) 0.35461(14) 0.0837(8) Uani 1 1 d .
N1 N 0.2747(3) 0.47279(12) 0.42537(14) 0.0498(6) Uani 1 1 d .
N2 N 0.2944(3) 0.34556(14) 0.45303(13) 0.0467(6) Uani 1 1 d .
N3 N 0.0821(3) 0.27643(14) 0.30041(16) 0.0520(6) Uani 1 1 d .
C7 C 0.4095(4) 0.16658(18) 0.2214(2) 0.0654(10) Uani 1 1 d .
H1 H 0.4365 0.1282 0.1856 0.079 Uiso 1 1 calc R
C8 C 0.5177(4) 0.19961(19) 0.2660(2) 0.0619(10) Uani 1 1 d .
H14 H 0.6162 0.1818 0.2621 0.074 Uiso 1 1 calc R
C9 C 0.4829(3) 0.25963(18) 0.31747(18) 0.0543(9) Uani 1 1 d .
H16 H 0.5572 0.2826 0.3477 0.065 Uiso 1 1 calc R
C10 C 0.3350(3) 0.28460(17) 0.32277(17) 0.0420(8) Uani 1 1 d .
C2 C 0.2604(3) 0.34673(16) 0.37100(16) 0.0402(7) Uani 1 1 d .
C3 C 0.2915(3) 0.43462(16) 0.34901(16) 0.0439(7) Uani 1 1 d .
H10 H 0.2124 0.4536 0.3144 0.053 Uiso 1 1 calc R
C18 C 0.1175(4) 0.59807(18) 0.48195(19) 0.0547(9) Uani 1 1 d .
C23 C 0.1258(5) 0.6448(2) 0.5454(2) 0.0784(12) Uani 1 1 d .
H5 H 0.2183 0.6567 0.5675 0.094 Uiso 1 1 calc R
C22 C -0.0048(6) 0.6743(2) 0.5766(2) 0.0884(13) Uani 1 1 d .
H4 H 0.0016 0.7072 0.6194 0.106 Uiso 1 1 calc R
C21 C -0.1426(5) 0.6573(2) 0.5476(2) 0.0740(12) Uani 1 1 d .
C24 C -0.2846(5) 0.6891(2) 0.5816(2) 0.1081(16) Uani 1 1 d .
H2 H -0.2966 0.7435 0.5669 0.162 Uiso 1 1 calc R
H3 H -0.2799 0.6853 0.6366 0.162 Uiso 1 1 calc R
H19 H -0.3685 0.6589 0.5630 0.162 Uiso 1 1 calc R
C1 C 0.2837(3) 0.41810(18) 0.48581(17) 0.0477(8) Uani 1 1 d .
C12 C 0.4444(3) 0.45062(16) 0.31317(17) 0.0397(7) Uani 1 1 d .
C13 C 0.4540(4) 0.46441(17) 0.23542(18) 0.0533(9) Uani 1 1 d .
H9 H 0.3673 0.4649 0.2056 0.064 Uiso 1 1 calc R
C14 C 0.5934(4) 0.47764(17) 0.2011(2) 0.0641(9) Uani 1 1 d .
H8 H 0.6003 0.4878 0.1487 0.077 Uiso 1 1 calc R
C15 C 0.7197(4) 0.47542(18) 0.2457(2) 0.0585(9) Uani 1 1 d .
C16 C 0.7124(4) 0.46040(17) 0.3227(2) 0.0585(9) Uani 1 1 d .
H7 H 0.7996 0.4579 0.3521 0.070 Uiso 1 1 calc R
C17 C 0.5731(4) 0.44900(17) 0.35659(19) 0.0520(8) Uani 1 1 d .
H6 H 0.5669 0.4402 0.4093 0.062 Uiso 1 1 calc R
C4 C 0.0929(4) 0.33029(18) 0.35726(19) 0.0470(8) Uani 1 1 d .
C11 C -0.0613(3) 0.2428(2) 0.2734(2) 0.0830(12) Uani 1 1 d .
H11 H -0.0758 0.1915 0.2960 0.124 Uiso 1 1 calc R
H13 H -0.0592 0.2380 0.2183 0.124 Uiso 1 1 calc R
H12 H -0.1424 0.2770 0.2882 0.124 Uiso 1 1 calc R
C5 C 0.2257(3) 0.24724(17) 0.27943(16) 0.0457(8) Uani 1 1 d .
C6 C 0.2607(4) 0.18839(19) 0.22752(17) 0.0606(9) Uani 1 1 d .
H15 H 0.1868 0.1643 0.1978 0.073 Uiso 1 1 calc R
C19 C -0.0209(4) 0.5797(2) 0.4513(2) 0.0774(12) Uani 1 1 d .
H18 H -0.0267 0.5475 0.4081 0.093 Uiso 1 1 calc R
C20 C -0.1502(4) 0.6084(2) 0.4838(2) 0.0803(12) Uani 1 1 d .
H17 H -0.2431 0.5950 0.4630 0.096 Uiso 1 1 calc R
O1S O 0.7432(3) 0.69162(15) -0.01514(15) 0.0834(8) Uani 1 1 d .
H1S H 0.6575 0.6929 -0.0324 0.125 Uiso 1 1 calc R
C1A C 0.7528(6) 0.6331(3) 0.0416(2) 0.1270(19) Uani 1 1 d .
H1A1 H 0.8313 0.6464 0.0773 0.191 Uiso 1 1 calc R
H1A2 H 0.7749 0.5831 0.0180 0.191 Uiso 1 1 calc R
H1A3 H 0.6589 0.6296 0.0686 0.191 Uiso 1 1 calc R

loop_
_atom_site_aniso_label
_atom_site_aniso_U_11
_atom_site_aniso_U_22
_atom_site_aniso_U_33
_atom_site_aniso_U_23
_atom_site_aniso_U_13
_atom_site_aniso_U_12
Br1 0.0665(2) 0.0816(3) 0.1330(4) -0.0076(3) 0.0431(2) -0.0115(2)
S1 0.0741(7) 0.0395(5) 0.0901(8) -0.0075(5) 0.0247(6) -0.0086(5)
S2 0.0944(7) 0.0798(7) 0.0517(6) -0.0119(5) -0.0017(6) 0.0077(6)
O1 0.0462(13) 0.0638(16) 0.0889(18) 0.0023(13) 0.0149(13) 0.0116(13)
O2 0.0729(17) 0.0757(19) 0.157(3) -0.0342(18) 0.013(2) -0.0279(16)
O3 0.121(2) 0.0463(14) 0.0837(18) 0.0133(13) 0.0450(18) 0.0034(14)
N1 0.0627(16) 0.0351(15) 0.0516(15) -0.0045(13) 0.0130(14) -0.0004(12)
N2 0.0543(15) 0.0453(17) 0.0406(16) -0.0035(12) -0.0037(13) 0.0062(13)
N3 0.0396(14) 0.0492(16) 0.0671(18) 0.0026(16) -0.0116(16) -0.0032(13)
C7 0.080(3) 0.043(2) 0.073(3) -0.0103(18) 0.026(2) 0.003(2)
C8 0.050(2) 0.041(2) 0.095(3) -0.004(2) 0.021(2) 0.0004(17)
C9 0.0471(19) 0.044(2) 0.072(2) -0.0015(19) 0.0043(19) -0.0048(16)
C10 0.0430(18) 0.0359(17) 0.047(2) 0.0031(15) 0.0031(16) 0.0022(14)
C2 0.0391(17) 0.0354(17) 0.046(2) -0.0004(14) 0.0035(16) 0.0022(14)
C3 0.0471(18) 0.0396(17) 0.0449(18) 0.0001(15) 0.0032(16) 0.0031(16)
C18 0.075(3) 0.0345(19) 0.055(2) -0.0052(17) 0.019(2) -0.0005(17)
C23 0.093(3) 0.066(3) 0.076(3) -0.027(2) 0.017(2) -0.020(2)
C22 0.128(4) 0.063(3) 0.074(3) -0.029(2) 0.029(3) -0.012(3)
C21 0.106(3) 0.043(2) 0.074(3) 0.004(2) 0.036(3) 0.012(2)
C24 0.139(4) 0.067(3) 0.119(3) 0.002(3) 0.067(3) 0.023(3)
C1 0.0497(19) 0.050(2) 0.044(2) -0.0013(17) -0.0006(17) 0.0013(17)
C12 0.0417(18) 0.0336(17) 0.044(2) 0.0024(14) 0.0024(16) 0.0014(12)
C13 0.061(2) 0.052(2) 0.047(2) -0.0008(16) -0.0007(17) -0.0036(16)
C14 0.072(2) 0.062(2) 0.059(2) -0.006(2) 0.018(2) -0.005(2)
C15 0.048(2) 0.044(2) 0.084(3) -0.0065(19) 0.020(2) -0.0016(17)
C16 0.049(2) 0.049(2) 0.077(3) 0.0029(17) -0.001(2) -0.0035(16)
C17 0.056(2) 0.0447(19) 0.056(2) 0.0118(17) -0.001(2) -0.0018(17)
C4 0.0441(18) 0.0418(19) 0.055(2) 0.0101(17) 0.0046(18) -0.0003(17)
C11 0.058(2) 0.087(3) 0.103(3) 0.006(2) -0.026(2) -0.011(2)
C5 0.050(2) 0.0366(17) 0.051(2) 0.0036(15) 0.0022(18) -0.0037(16)
C6 0.077(3) 0.053(2) 0.052(2) -0.0068(17) -0.006(2) -0.012(2)
C19 0.077(3) 0.073(3) 0.082(3) -0.035(2) 0.007(2) 0.007(2)
C20 0.074(3) 0.090(3) 0.077(3) -0.017(3) 0.008(2) 0.014(2)
O1S 0.098(2) 0.0656(17) 0.0871(19) -0.0158(14) -0.0223(17) 0.0041(16)
C1A 0.208(6) 0.096(4) 0.077(3) -0.012(3) -0.001(4) 0.047(4)

loop_
_atom_type_symbol
_atom_type_description
_atom_type_scat_dispersion_real
_atom_type_scat_dispersion_imag
_atom_type_scat_source
C C 0.0033 0.0016 'International Tables Vol C Tables 4.2.6.8 and 6.1.1.4'
H H 0.0000 0.0000 'International Tables Vol C Tables 4.2.6.8 and 6.1.1.4'
N N 0.0061 0.0033 'International Tables Vol C Tables 4.2.6.8 and 6.1.1.4'
O O 0.0106 0.0060 'International Tables Vol C Tables 4.2.6.8 and 6.1.1.4'
S S 0.1246 0.1234 'International Tables Vol C Tables 4.2.6.8 and 6.1.1.4'
Br Br -0.2901 2.4595 'International Tables Vol C Tables 4.2.6.8 and 6.1.1.4'

loop_
_geom_angle_atom_site_label_1
_geom_angle_atom_site_label_2
_geom_angle_atom_site_label_3
_geom_angle
O2 S1 O3 120.20(18)
O2 S1 N1 110.18(16)
O3 S1 N1 102.56(13)
O2 S1 C18 109.73(17)
O3 S1 C18 107.59(18)
N1 S1 C18 105.49(14)
C1 N1 C3 112.2(2)
C1 N1 S1 126.7(2)
C3 N1 S1 119.96(19)
C1 N2 C2 112.6(2)
C4 N3 C5 111.0(2)
C4 N3 C11 123.8(3)
C5 N3 C11 124.4(3)
C8 C7 C6 121.8(3)
C8 C7 H1 119.1
C6 C7 H1 119.1
C7 C8 C9 120.8(3)
C7 C8 H14 119.6
C9 C8 H14 119.6
C10 C9 C8 118.5(3)
C10 C9 H16 120.7
C8 C9 H16 120.7
C5 C10 C9 119.6(3)
C5 C10 C2 108.2(2)
C9 C10 C2 132.2(3)
N2 C2 C10 116.5(2)
N2 C2 C4 110.5(2)
C10 C2 C4 102.5(2)
N2 C2 C3 102.5(2)
C10 C2 C3 116.9(2)
C4 C2 C3 107.9(2)
N1 C3 C12 112.3(2)
N1 C3 C2 100.2(2)
C12 C3 C2 115.4(2)
N1 C3 H10 109.5
C12 C3 H10 109.5
C2 C3 H10 109.5
C23 C18 C19 119.5(3)
C23 C18 S1 120.1(3)
C19 C18 S1 119.9(3)
C18 C23 C22 119.0(4)
C18 C23 H5 120.5
C22 C23 H5 120.5
C21 C22 C23 122.7(4)
C21 C22 H4 118.7
C23 C22 H4 118.7
C22 C21 C20 118.0(4)
C22 C21 C24 122.7(4)
C20 C21 C24 119.3(4)
C21 C24 H2 109.5
C21 C24 H3 109.5
H2 C24 H3 109.5
C21 C24 H19 109.5
H2 C24 H19 109.5
H3 C24 H19 109.5
N2 C1 N1 106.6(2)
N2 C1 S2 126.4(2)
N1 C1 S2 127.0(2)
C17 C12 C13 119.5(3)
C17 C12 C3 121.2(3)
C13 C12 C3 119.3(3)
C12 C13 C14 120.2(3)
C12 C13 H9 119.9
C14 C13 H9 119.9
C15 C14 C13 119.1(3)
C15 C14 H8 120.5
C13 C14 H8 120.5
C16 C15 C14 121.5(3)
C16 C15 Br1 119.3(3)
C14 C15 Br1 119.2(3)
C15 C16 C17 119.1(3)
C15 C16 H7 120.5
C17 C16 H7 120.5
C12 C17 C16 120.7(3)
C12 C17 H6 119.6
C16 C17 H6 119.6
O1 C4 N3 126.5(3)
O1 C4 C2 125.7(3)
N3 C4 C2 107.8(3)
N3 C11 H11 109.5
N3 C11 H13 109.5
H11 C11 H13 109.5
N3 C11 H12 109.5
H11 C11 H12 109.5
H13 C11 H12 109.5
C6 C5 C10 121.8(3)
C6 C5 N3 128.5(3)
C10 C5 N3 109.6(3)
C5 C6 C7 117.4(3)
C5 C6 H15 121.3
C7 C6 H15 121.3
C20 C19 C18 120.8(3)
C20 C19 H18 119.6
C18 C19 H18 119.6
C19 C20 C21 120.0(4)
C19 C20 H17 120.0
C21 C20 H17 120.0
C1A O1S H1S 109.5
O1S C1A H1A1 109.5
O1S C1A H1A2 109.5
H1A1 C1A H1A2 109.5
O1S C1A H1A3 109.5
H1A1 C1A H1A3 109.5
H1A2 C1A H1A3 109.5

loop_
_geom_bond_atom_site_label_1
_geom_bond_atom_site_label_2
_geom_bond_distance
Br1 C15 1.905(3)
S1 O2 1.418(3)
S1 O3 1.432(2)
S1 N1 1.672(2)
S1 C18 1.746(3)
S2 C1 1.629(3)
O1 C4 1.219(3)
N1 C1 1.401(4)
N1 C3 1.483(3)
N2 C1 1.355(4)
N2 C2 1.457(3)
N3 C4 1.347(4)
N3 C5 1.418(4)
N3 C11 1.474(4)
C7 C8 1.357(4)
C7 C6 1.379(5)
C7 H1 0.9300
C8 C9 1.387(4)
C8 H14 0.9300
C9 C10 1.385(4)
C9 H16 0.9300
C10 C5 1.383(4)
C10 C2 1.499(4)
C2 C4 1.535(4)
C2 C3 1.559(4)
C3 C12 1.520(4)
C3 H10 0.9800
C18 C23 1.359(4)
C18 C19 1.377(5)
C23 C22 1.376(5)
C23 H5 0.9300
C22 C21 1.357(5)
C22 H4 0.9300
C21 C20 1.384(5)
C21 C24 1.495(5)
C24 H2 0.9600
C24 H3 0.9600
C24 H19 0.9600
C12 C17 1.372(4)
C12 C13 1.374(4)
C13 C14 1.395(4)
C13 H9 0.9300
C14 C15 1.366(4)
C14 H8 0.9300
C15 C16 1.364(4)
C16 C17 1.385(4)
C16 H7 0.9300
C17 H6 0.9300
C11 H11 0.9600
C11 H13 0.9600
C11 H12 0.9600
C5 C6 1.379(4)
C6 H15 0.9300
C19 C20 1.371(5)
C19 H18 0.9300
C20 H17 0.9300
O1S C1A 1.400(4)
O1S H1S 0.8200
C1A H1A1 0.9600
C1A H1A2 0.9600
C1A H1A3 0.9600

loop_
_geom_torsion_atom_site_label_1
_geom_torsion_atom_site_label_2
_geom_torsion_atom_site_label_3
_geom_torsion_atom_site_label_4
_geom_torsion
O2 S1 N1 C1 51.8(3)
O3 S1 N1 C1 -179.1(3)
C18 S1 N1 C1 -66.5(3)
O2 S1 N1 C3 -114.8(2)
O3 S1 N1 C3 14.3(3)
C18 S1 N1 C3 126.8(2)
C6 C7 C8 C9 -3.0(5)
C7 C8 C9 C10 0.6(5)
C8 C9 C10 C5 2.6(5)
C8 C9 C10 C2 -179.8(3)
C1 N2 C2 C10 151.9(3)
C1 N2 C2 C4 -91.7(3)
C1 N2 C2 C3 23.0(3)
C5 C10 C2 N2 128.8(3)
C9 C10 C2 N2 -49.0(4)
C5 C10 C2 C4 8.0(3)
C9 C10 C2 C4 -169.8(3)
C5 C10 C2 C3 -109.7(3)
C9 C10 C2 C3 72.6(4)
C1 N1 C3 C12 -105.5(3)
S1 N1 C3 C12 62.9(3)
C1 N1 C3 C2 17.5(3)
S1 N1 C3 C2 -174.10(19)
N2 C2 C3 N1 -22.7(3)
C10 C2 C3 N1 -151.3(2)
C4 C2 C3 N1 94.0(3)
N2 C2 C3 C12 98.1(3)
C10 C2 C3 C12 -30.5(4)
C4 C2 C3 C12 -145.2(3)
O2 S1 C18 C23 9.1(3)
O3 S1 C18 C23 -123.3(3)
N1 S1 C18 C23 127.7(3)
O2 S1 C18 C19 -178.7(3)
O3 S1 C18 C19 48.9(3)
N1 S1 C18 C19 -60.0(3)
C19 C18 C23 C22 -1.5(5)
S1 C18 C23 C22 170.8(3)
C18 C23 C22 C21 1.4(6)
C23 C22 C21 C20 -0.2(6)
C23 C22 C21 C24 179.8(4)
C2 N2 C1 N1 -12.5(3)
C2 N2 C1 S2 167.4(2)
C3 N1 C1 N2 -4.4(3)
S1 N1 C1 N2 -171.9(2)
C3 N1 C1 S2 175.7(2)
S1 N1 C1 S2 8.2(4)
N1 C3 C12 C17 41.2(4)
C2 C3 C12 C17 -72.8(3)
N1 C3 C12 C13 -141.0(3)
C2 C3 C12 C13 105.0(3)
C17 C12 C13 C14 -0.8(4)
C3 C12 C13 C14 -178.7(3)
C12 C13 C14 C15 1.0(4)
C13 C14 C15 C16 0.2(5)
C13 C14 C15 Br1 -179.7(2)
C14 C15 C16 C17 -1.5(5)
Br1 C15 C16 C17 178.3(2)
C13 C12 C17 C16 -0.6(4)
C3 C12 C17 C16 177.3(3)
C15 C16 C17 C12 1.7(4)
C5 N3 C4 O1 -173.6(3)
C11 N3 C4 O1 -3.2(5)
C5 N3 C4 C2 6.7(3)
C11 N3 C4 C2 177.0(3)
N2 C2 C4 O1 46.5(4)
C10 C2 C4 O1 171.3(3)
C3 C2 C4 O1 -64.8(4)
N2 C2 C4 N3 -133.7(2)
C10 C2 C4 N3 -8.9(3)
C3 C2 C4 N3 115.0(2)
C9 C10 C5 C6 -3.7(4)
C2 C10 C5 C6 178.2(3)
C9 C10 C5 N3 173.5(3)
C2 C10 C5 N3 -4.6(3)
C4 N3 C5 C6 175.5(3)
C11 N3 C5 C6 5.3(5)
C4 N3 C5 C10 -1.4(3)
C11 N3 C5 C10 -171.7(3)
C10 C5 C6 C7 1.4(5)
N3 C5 C6 C7 -175.3(3)
C8 C7 C6 C5 2.0(5)
C23 C18 C19 C20 0.4(6)
S1 C18 C19 C20 -171.9(3)
C18 C19 C20 C21 0.9(6)
C22 C21 C20 C19 -0.9(6)
C24 C21 C20 C19 179.0(4)
